data_8000094
loop_
_publ_author_name
'Saito, Tomoyuki'
'Kuwata, Shigeki'
'Ikariya, Takao'

_publ_section_title
;
 Synthesis and Reactivity of Tris(7-azaindolyl)boratoruthenium Complex.
 Comparison with Poly(methimazolyl)borate Analogue
;
_journal_issue 11
_journal_name_full 'Chemistry Letters'
_journal_page_first 1224
_journal_paper_doi 10.1246/cl.2006.1224
_journal_volume 35
_journal_year 2006
_chemical_formula_moiety 'C32 H31 B N6 O Ru '
_chemical_formula_sum 'C32 H31 B N6 O Ru'
_chemical_formula_weight 627.52
_space_group_IT_number 61
_symmetry_cell_setting orthorhombic
_symmetry_Int_Tables_number 61
_symmetry_space_group_name_Hall '-P 2ac 2ab'
_symmetry_space_group_name_H-M 'P b c a'
_cell_angle_alpha 90
_cell_angle_beta 90
_cell_angle_gamma 90
_cell_formula_units_Z 8
_cell_length_a 13.960(6)
_cell_length_b 18.284(8)
_cell_length_c 22.604(10)
_cell_measurement_reflns_used 16493
_cell_measurement_temperature 193.1
_cell_measurement_theta_max 31.5
_cell_measurement_theta_min 2.1
_cell_volume 5770(4)
_computing_cell_refinement CrystalClear
_computing_data_collection CrystalClear
_computing_data_reduction CrystalStructure
_computing_publication_material 'CrystalStructure 3.6.0'
_computing_structure_refinement CRYSTALS
_computing_structure_solution SIR92
_diffrn_detector_area_resol_mean 29.26
_diffrn_measured_fraction_theta_full 0.9974
_diffrn_measured_fraction_theta_max 0.9385
_diffrn_measurement_device_type 'Rigaku Saturn'
_diffrn_measurement_method \w
_diffrn_radiation_type 'Mo K\a'
_diffrn_radiation_wavelength 0.7107
_diffrn_reflns_av_R_equivalents 0.153
_diffrn_reflns_limit_h_max 16
_diffrn_reflns_limit_h_min -20
_diffrn_reflns_limit_k_max 26
_diffrn_reflns_limit_k_min -26
_diffrn_reflns_limit_l_max 28
_diffrn_reflns_limit_l_min -31
_diffrn_reflns_number 52745
_diffrn_reflns_theta_full 27.50
_diffrn_reflns_theta_max 31.36
_exptl_absorpt_coefficient_mu 0.580
_exptl_absorpt_correction_T_max 0.944
_exptl_absorpt_correction_T_min 0.626
_exptl_absorpt_correction_type multi-scan
_exptl_absorpt_process_details 'Jacobson, R. (1998) Private communication'
_exptl_crystal_colour orange
_exptl_crystal_density_diffrn 1.445
_exptl_crystal_density_method 'not measured'
_exptl_crystal_description block
_exptl_crystal_F_000 2576.00
_exptl_crystal_size_max 0.30
_exptl_crystal_size_mid 0.20
_exptl_crystal_size_min 0.10
_refine_diff_density_max 2.49
_refine_diff_density_min -1.38
_refine_ls_extinction_method none
_refine_ls_goodness_of_fit_ref 1.006
_refine_ls_hydrogen_treatment refall
_refine_ls_number_parameters 400
_refine_ls_number_reflns 6613
_refine_ls_R_factor_gt 0.0590
_refine_ls_shift/su_max 0.0040
_refine_ls_structure_factor_coef Fsqd
_refine_ls_weighting_details 'w = 1/[0.0010Fo^2^ + 0.8000\s(Fo^2^)]/(4Fo^2^)'
_refine_ls_weighting_scheme calc
_refine_ls_wR_factor_ref 0.2150
_reflns_number_gt 2722
_reflns_number_total 8918
_reflns_threshold_expression F^2^>2.0\s(F^2^)
_cod_data_source_file 35-1224sup1.cif
_cod_data_source_block '___Compound3'
_cod_original_cell_volume 5769.5(44)
_cod_original_formula_sum 'C32 H31 B N6 O Ru '
_cod_database_code 8000094

loop_
_symmetry_equiv_pos_site_id
_symmetry_equiv_pos_as_xyz
1 +X,+Y,+Z
2 1/2-X,1/2+Y,+Z
3 +X,1/2-Y,1/2+Z
4 1/2-X,-Y,1/2+Z
5 -X,-Y,-Z
6 1/2+X,1/2-Y,-Z
7 -X,1/2+Y,1/2-Z
8 1/2+X,+Y,1/2-Z

loop_
_atom_site_label
_atom_site_type_symbol
_atom_site_fract_x
_atom_site_fract_y
_atom_site_fract_z
_atom_site_U_iso_or_equiv
_atom_site_adp_type
_atom_site_occupancy
_atom_site_symmetry_multiplicity
_atom_site_calc_flag
_atom_site_refinement_flags
Ru(1) Ru 0.21023(4) 0.19154(3) 0.14449(2) 0.0259(2) Uani 1.00 1 d .
O(1) O 0.1691(5) 0.1754(4) 0.2745(3) 0.060(2) Uani 1.00 1 d .
N(1) N -0.0231(4) 0.2127(4) 0.1236(3) 0.028(2) Uani 1.00 1 d .
N(2) N 0.1000(5) 0.1199(4) 0.1167(3) 0.034(2) Uani 1.00 1 d .
N(3) N 0.0427(4) 0.3194(3) 0.0621(3) 0.030(2) Uani 1.00 1 d .
N(4) N 0.0506(5) 0.2142(4) -0.0025(3) 0.033(2) Uani 1.00 1 d .
N(5) N 0.0216(5) 0.3373(4) 0.1722(3) 0.033(2) Uani 1.00 1 d .
N(6) N -0.1341(5) 0.3822(5) 0.1428(4) 0.055(3) Uani 1.00 1 d .
C(1) C 0.3170(5) 0.1731(5) 0.0712(4) 0.035(2) Uani 1.00 1 d .
C(2) C 0.3436(6) 0.1347(5) 0.1241(4) 0.035(2) Uani 1.00 1 d .
C(3) C 0.3610(5) 0.1908(5) 0.1674(4) 0.036(2) Uani 1.00 1 d .
C(4) C 0.3377(5) 0.2601(5) 0.1435(4) 0.038(2) Uani 1.00 1 d .
C(5) C 0.3133(5) 0.2485(5) 0.0827(4) 0.034(2) Uani 1.00 1 d .
C(6) C 0.2970(7) 0.1370(7) 0.0124(4) 0.068(4) Uani 1.00 1 d .
C(7) C 0.3683(7) 0.0550(5) 0.1293(6) 0.083(4) Uani 1.00 1 d .
C(8) C 0.4048(6) 0.1760(7) 0.2290(4) 0.070(4) Uani 1.00 1 d .
C(9) C 0.3519(7) 0.3324(5) 0.1728(5) 0.069(4) Uani 1.00 1 d .
C(10) C 0.2902(7) 0.3064(6) 0.0388(5) 0.074(4) Uani 1.00 1 d .
C(11) C -0.1226(5) 0.2114(5) 0.1161(3) 0.040(3) Uani 1.00 1 d .
C(12) C -0.1533(6) 0.1433(5) 0.1040(4) 0.039(3) Uani 1.00 1 d .
C(13) C -0.0527(7) 0.0247(5) 0.0869(5) 0.053(3) Uani 1.00 1 d .
C(14) C 0.0407(7) 0.0014(5) 0.0867(5) 0.059(3) Uani 1.00 1 d .
C(15) C 0.1146(6) 0.0487(5) 0.1026(4) 0.046(3) Uani 1.00 1 d .
C(16) C 0.0083(5) 0.1421(4) 0.1137(3) 0.030(2) Uani 1.00 1 d .
C(17) C -0.0722(6) 0.0974(5) 0.1015(4) 0.042(3) Uani 1.00 1 d .
C(18) C 0.0529(6) 0.3944(4) 0.0527(4) 0.038(2) Uani 1.00 1 d .
C(19) C 0.0673(6) 0.4101(4) -0.0056(4) 0.034(2) Uani 1.00 1 d .
C(20) C 0.0826(5) 0.3195(5) -0.0945(4) 0.037(2) Uani 1.00 1 d .
C(21) C 0.0818(5) 0.2460(5) -0.1054(4) 0.040(2) Uani 1.00 1 d .
C(22) C 0.0660(5) 0.1964(5) -0.0590(3) 0.033(2) Uani 1.00 1 d .
C(23) C 0.0521(5) 0.2868(4) 0.0077(4) 0.027(2) Uani 1.00 1 d .
C(24) C 0.0665(5) 0.3419(4) -0.0360(3) 0.027(2) Uani 1.00 1 d .
C(25) C 0.0871(6) 0.3585(5) 0.2153(3) 0.038(2) Uani 1.00 1 d .
C(26) C 0.0540(6) 0.4183(5) 0.2455(4) 0.044(3) Uani 1.00 1 d .
C(27) C -0.1062(7) 0.4900(5) 0.2326(4) 0.053(3) Uani 1.00 1 d .
C(28) C -0.1868(7) 0.4909(6) 0.1978(5) 0.057(3) Uani 1.00 1 d .
C(29) C -0.1975(7) 0.4364(6) 0.1540(5) 0.068(4) Uani 1.00 1 d .
C(30) C -0.0545(6) 0.3854(5) 0.1763(4) 0.037(2) Uani 1.00 1 d .
C(31) C -0.0362(6) 0.4376(4) 0.2220(4) 0.038(2) Uani 1.00 1 d .
C(32) C 0.1768(6) 0.1796(5) 0.2240(4) 0.037(2) Uani 1.00 1 d .
B(1) B 0.0412(6) 0.2816(5) 0.1229(4) 0.032(2) Uani 1.00 1 d .
H(1) H 0.3079 0.0859 0.0156 0.082 Uiso 1.00 1 c R
H(2) H 0.3383 0.1569 -0.0169 0.082 Uiso 1.00 1 c R
H(3) H 0.2323 0.1456 0.0014 0.082 Uiso 1.00 1 c R
H(4) H 0.3937 0.0455 0.1675 0.100 Uiso 1.00 1 c R
H(5) H 0.4145 0.0425 0.1002 0.100 Uiso 1.00 1 c R
H(6) H 0.3122 0.0265 0.1236 0.100 Uiso 1.00 1 c R
H(7) H 0.4109 0.2208 0.2498 0.085 Uiso 1.00 1 c R
H(8) H 0.4661 0.1542 0.2245 0.085 Uiso 1.00 1 c R
H(9) H 0.3641 0.1438 0.2505 0.085 Uiso 1.00 1 c R
H(10) H 0.3335 0.3703 0.1464 0.083 Uiso 1.00 1 c R
H(11) H 0.4175 0.3381 0.1830 0.083 Uiso 1.00 1 c R
H(12) H 0.3138 0.3349 0.2076 0.083 Uiso 1.00 1 c R
H(13) H 0.2749 0.2842 0.0019 0.089 Uiso 1.00 1 c R
H(14) H 0.3440 0.3376 0.0339 0.089 Uiso 1.00 1 c R
H(15) H 0.2370 0.3341 0.0523 0.089 Uiso 1.00 1 c R
H(16) H -0.1631 0.2530 0.1190 0.048 Uiso 1.00 1 c R
H(17) H -0.2180 0.1288 0.0983 0.047 Uiso 1.00 1 c R
H(18) H -0.1032 -0.0081 0.0773 0.064 Uiso 1.00 1 c R
H(19) H 0.0551 -0.0474 0.0754 0.071 Uiso 1.00 1 c R
H(20) H 0.1781 0.0302 0.1037 0.055 Uiso 1.00 1 c R
H(21) H 0.0501 0.4302 0.0831 0.046 Uiso 1.00 1 c R
H(22) H 0.0761 0.4571 -0.0226 0.040 Uiso 1.00 1 c R
H(23) H 0.0937 0.3539 -0.1252 0.044 Uiso 1.00 1 c R
H(24) H 0.0918 0.2285 -0.1444 0.047 Uiso 1.00 1 c R
H(25) H 0.0662 0.1458 -0.0687 0.040 Uiso 1.00 1 c R
H(26) H 0.1465 0.3349 0.2226 0.046 Uiso 1.00 1 c R
H(27) H 0.0861 0.4426 0.2769 0.053 Uiso 1.00 1 c R
H(28) H -0.0984 0.5248 0.2635 0.063 Uiso 1.00 1 c R
H(29) H -0.2344 0.5274 0.2031 0.069 Uiso 1.00 1 c R
H(30) H -0.2539 0.4379 0.1305 0.082 Uiso 1.00 1 c R
H(31) H 0.1160 0.2590 0.1290 0.063 Uiso 1.00 1 c R

loop_
_atom_site_aniso_label
_atom_site_aniso_U_11
_atom_site_aniso_U_22
_atom_site_aniso_U_33
_atom_site_aniso_U_12
_atom_site_aniso_U_13
_atom_site_aniso_U_23
Ru(1) 0.0288(3) 0.0329(3) 0.0161(3) 0.0007(3) 0.0007(3) -0.0009(3)
O(1) 0.082(5) 0.080(5) 0.019(3) 0.008(4) 0.020(3) 0.007(3)
N(1) 0.028(3) 0.044(4) 0.013(3) 0.002(3) 0.005(3) -0.002(3)
N(2) 0.049(4) 0.027(4) 0.027(4) 0.007(3) 0.006(3) 0.001(3)
N(3) 0.041(4) 0.029(4) 0.019(3) 0.004(3) -0.000(3) -0.005(3)
N(4) 0.041(4) 0.037(4) 0.020(3) -0.001(3) 0.000(3) -0.003(3)
N(5) 0.036(4) 0.043(4) 0.019(3) 0.003(3) 0.004(3) -0.003(3)
N(6) 0.047(5) 0.072(6) 0.045(5) 0.017(4) -0.004(4) -0.014(5)
C(1) 0.022(4) 0.053(6) 0.029(4) 0.006(3) -0.002(3) -0.007(4)
C(2) 0.037(5) 0.029(5) 0.039(5) 0.002(4) 0.003(4) -0.002(4)
C(3) 0.017(4) 0.054(5) 0.036(4) -0.001(4) -0.002(3) 0.003(5)
C(4) 0.033(4) 0.033(5) 0.048(5) -0.003(4) 0.001(4) -0.011(4)
C(5) 0.024(4) 0.050(5) 0.027(4) 0.003(4) 0.005(3) 0.013(4)
C(6) 0.046(6) 0.122(10) 0.036(5) -0.017(6) 0.012(5) -0.032(6)
C(7) 0.068(7) 0.043(6) 0.138(13) 0.022(6) 0.014(8) 0.014(7)
C(8) 0.036(5) 0.148(12) 0.027(5) -0.005(6) -0.013(4) 0.014(7)
C(9) 0.061(6) 0.049(6) 0.098(9) -0.019(5) 0.031(6) -0.044(6)
C(10) 0.054(6) 0.094(9) 0.073(7) 0.001(6) 0.016(6) 0.052(7)
C(11) 0.027(4) 0.073(7) 0.020(4) 0.000(4) 0.001(3) 0.008(4)
C(12) 0.029(4) 0.052(6) 0.037(5) -0.009(4) -0.008(4) 0.003(4)
C(13) 0.043(5) 0.040(6) 0.077(8) -0.018(4) 0.004(5) -0.003(5)
C(14) 0.063(7) 0.035(5) 0.079(8) -0.008(5) 0.005(6) -0.007(5)
C(15) 0.044(5) 0.044(6) 0.050(6) 0.005(4) -0.003(5) 0.003(5)
C(16) 0.038(5) 0.035(5) 0.016(4) -0.002(4) -0.000(3) 0.005(3)
C(17) 0.049(5) 0.045(5) 0.032(5) -0.011(4) -0.002(4) 0.005(4)
C(18) 0.054(5) 0.026(4) 0.033(5) -0.002(4) 0.005(4) -0.008(4)
C(19) 0.047(5) 0.024(4) 0.030(4) 0.004(4) 0.008(4) 0.005(3)
C(20) 0.030(4) 0.055(6) 0.024(4) 0.001(4) -0.005(3) 0.002(4)
C(21) 0.037(4) 0.062(6) 0.020(4) -0.005(4) 0.011(4) -0.010(4)
C(22) 0.036(4) 0.035(5) 0.028(4) -0.006(4) 0.007(4) -0.007(4)
C(23) 0.025(4) 0.025(4) 0.031(4) 0.006(3) 0.005(3) -0.001(3)
C(24) 0.029(4) 0.028(4) 0.022(4) 0.002(3) 0.002(3) 0.004(3)
C(25) 0.053(5) 0.040(5) 0.021(4) 0.008(4) 0.006(4) 0.000(4)
C(26) 0.065(6) 0.040(5) 0.028(4) -0.002(5) 0.008(4) -0.008(4)
C(27) 0.070(6) 0.048(6) 0.040(5) 0.007(5) 0.020(5) -0.013(5)
C(28) 0.052(6) 0.050(6) 0.070(7) 0.015(5) -0.002(5) -0.012(6)
C(29) 0.059(6) 0.068(7) 0.079(8) 0.031(6) -0.017(6) -0.018(6)
C(30) 0.038(5) 0.045(5) 0.029(4) 0.010(4) 0.008(4) -0.005(4)
C(31) 0.056(5) 0.031(5) 0.027(4) -0.003(4) 0.015(4) -0.004(4)
C(32) 0.040(5) 0.035(5) 0.035(5) 0.005(4) 0.006(4) 0.005(4)
B(1) 0.033(5) 0.040(5) 0.022(4) 0.005(4) 0.009(4) -0.005(4)

loop_
_atom_type_symbol
_atom_type_description
_atom_type_scat_dispersion_real
_atom_type_scat_dispersion_imag
_atom_type_scat_source
C C 0.003 0.002
;
International Tables for Crystallography
(1992, Vol. C, Tables 4.2.6.8 and 6.1.1.4)
;
H H 0.000 0.000
;
International Tables for Crystallography
(1992, Vol. C, Table 6.1.1.4)
;
B B 0.001 0.001
;
International Tables for Crystallography
(1992, Vol. C, Tables 4.2.6.8 and 6.1.1.4)
;
N N 0.006 0.003
;
International Tables for Crystallography
(1992, Vol. C, Tables 4.2.6.8 and 6.1.1.4)
;
O O 0.011 0.006
;
International Tables for Crystallography
(1992, Vol. C, Tables 4.2.6.8 and 6.1.1.4)
;
Ru Ru -1.259 0.836
;
International Tables for Crystallography
(1992, Vol. C, Tables 4.2.6.8 and 6.1.1.4)
;

loop_
_geom_angle_atom_site_label_1
_geom_angle_atom_site_label_2
_geom_angle_atom_site_label_3
_geom_angle
C(1) Ru(1) N(2) 99.8(3)
C(2) Ru(1) N(2) 105.3(3)
C(3) Ru(1) N(2) 140.6(3)
C(4) Ru(1) N(2) 161.4(3)
C(5) Ru(1) N(2) 124.4(3)
Ru(1) N(2) C(15) 123.7(6)
Ru(1) N(2) C(16) 121.3(5)
C(32) Ru(1) N(2) 91.8(3)
Ru(1) C(1) C(2) 68.4(4)
C(2) Ru(1) C(1) 37.8(3)
C(3) Ru(1) C(1) 62.1(3)
C(4) Ru(1) C(1) 62.5(3)
Ru(1) C(1) C(5) 72.1(5)
C(5) Ru(1) C(1) 36.2(3)
Ru(1) C(1) C(6) 126.2(5)
C(32) Ru(1) C(1) 148.7(3)
Ru(1) C(2) C(1) 73.9(4)
Ru(1) C(2) C(3) 70.2(4)
C(3) Ru(1) C(2) 38.6(3)
C(4) Ru(1) C(2) 64.8(3)
C(5) Ru(1) C(2) 63.0(3)
Ru(1) C(2) C(7) 129.9(6)
C(32) Ru(1) C(2) 111.1(3)
Ru(1) C(3) C(2) 71.2(4)
Ru(1) C(3) C(4) 71.4(4)
C(4) Ru(1) C(3) 38.0(3)
C(5) Ru(1) C(3) 62.1(3)
Ru(1) C(3) C(8) 126.9(5)
C(32) Ru(1) C(3) 90.7(3)
Ru(1) C(4) C(3) 70.6(4)
Ru(1) C(4) C(5) 74.3(5)
C(5) Ru(1) C(4) 37.6(3)
Ru(1) C(4) C(9) 127.9(6)
C(32) Ru(1) C(4) 106.3(4)
Ru(1) C(5) C(1) 71.7(5)
Ru(1) C(5) C(4) 68.1(4)
Ru(1) C(5) C(10) 127.1(5)
C(32) Ru(1) C(5) 143.8(3)
Ru(1) C(32) O(1) 170.5(7)
C(16) N(1) C(11) 106.2(6)
B(1) N(1) C(11) 126.1(7)
N(1) C(11) C(12) 110.9(8)
N(1) C(16) N(2) 125.2(7)
B(1) N(1) C(16) 125.1(6)
N(1) C(16) C(17) 108.5(7)
N(1) B(1) N(3) 112.5(6)
N(1) B(1) N(5) 115.4(7)
C(16) N(2) C(15) 114.9(7)
N(2) C(15) C(14) 123.0(8)
N(2) C(16) C(17) 126.2(7)
B(1) N(3) C(18) 125.3(7)
C(23) N(3) C(18) 106.3(6)
N(3) C(18) C(19) 111.6(7)
B(1) N(3) C(23) 127.4(6)
N(3) C(23) N(4) 125.4(7)
N(3) C(23) C(24) 109.1(6)
N(3) B(1) N(5) 110.7(7)
C(23) N(4) C(22) 113.7(7)
N(4) C(22) C(21) 125.5(8)
N(4) C(23) C(24) 125.4(7)
B(1) N(5) C(25) 125.2(7)
C(30) N(5) C(25) 106.3(7)
N(5) C(25) C(26) 110.5(7)
B(1) N(5) C(30) 127.5(7)
N(5) C(30) N(6) 124.7(8)
N(5) C(30) C(31) 109.6(7)
C(30) N(6) C(29) 113.8(8)
N(6) C(29) C(28) 125.3(9)
N(6) C(30) C(31) 125.7(8)
C(1) C(2) C(3) 105.1(7)
C(5) C(1) C(2) 109.6(7)
C(6) C(1) C(2) 124.5(8)
C(1) C(2) C(7) 126.8(9)
C(1) C(5) C(4) 108.4(7)
C(6) C(1) C(5) 125.9(8)
C(1) C(5) C(10) 125.6(8)
C(2) C(3) C(4) 110.0(7)
C(7) C(2) C(3) 126.9(9)
C(2) C(3) C(8) 123.7(8)
C(3) C(4) C(5) 106.7(7)
C(8) C(3) C(4) 126.2(8)
C(3) C(4) C(9) 126.5(8)
C(9) C(4) C(5) 126.1(8)
C(4) C(5) C(10) 126.0(8)
C(11) C(12) C(17) 107.6(7)
C(12) C(17) C(16) 106.6(8)
C(12) C(17) C(13) 137.1(8)
C(13) C(14) C(15) 120.7(9)
C(17) C(13) C(14) 118.7(8)
C(13) C(17) C(16) 116.1(8)
C(18) C(19) C(24) 106.4(7)
C(19) C(24) C(23) 106.5(7)
C(19) C(24) C(20) 135.2(7)
C(20) C(21) C(22) 120.2(8)
C(24) C(20) C(21) 117.1(8)
C(20) C(24) C(23) 118.0(7)
C(25) C(26) C(31) 108.2(8)
C(26) C(31) C(30) 105.3(7)
C(26) C(31) C(27) 137.3(8)
C(27) C(28) C(29) 118.8(9)
C(31) C(27) C(28) 119.0(9)
C(27) C(31) C(30) 117.4(8)
H(31) Ru(1) N(2) 80.6726
H(31) Ru(1) C(1) 115.6910
H(31) Ru(1) C(2) 152.9797
H(31) Ru(1) C(3) 138.1805
H(31) Ru(1) C(4) 101.3432
H(31) Ru(1) C(5) 91.6601
H(31) Ru(1) C(32) 94.7669
Ru(1) H(31) B(1) 158.3834
N(1) C(11) H(16) 124.5400
N(1) B(1) H(31) 103.6491
N(2) C(15) H(20) 118.4576
N(3) C(18) H(21) 124.2088
N(3) B(1) H(31) 105.1497
N(4) C(22) H(25) 117.2118
N(5) C(25) H(26) 124.7554
N(5) B(1) H(31) 108.5307
N(6) C(29) H(30) 117.3930
C(1) C(6) H(3) 109.4566
C(1) C(6) H(1) 109.4765
C(1) C(6) H(2) 109.4705
C(2) C(7) H(6) 109.4570
C(2) C(7) H(4) 109.4892
C(2) C(7) H(5) 109.4652
C(3) C(8) H(9) 109.4907
C(3) C(8) H(7) 109.3891
C(3) C(8) H(8) 109.5258
C(4) C(9) H(12) 109.5494
C(4) C(9) H(10) 109.3760
C(4) C(9) H(11) 109.4828
C(5) C(10) H(15) 109.5522
C(5) C(10) H(13) 109.3793
C(5) C(10) H(14) 109.4840
H(3) C(6) H(1) 109.4774
H(2) C(6) H(1) 109.4769
H(3) C(6) H(2) 109.4693
H(6) C(7) H(4) 109.4630
H(5) C(7) H(4) 109.4722
H(6) C(7) H(5) 109.4806
H(9) C(8) H(7) 109.4793
H(8) C(8) H(7) 109.4705
H(9) C(8) H(8) 109.4719
H(12) C(9) H(10) 109.4795
H(11) C(9) H(10) 109.4727
H(12) C(9) H(11) 109.4669
H(15) C(10) H(13) 109.4675
H(14) C(10) H(13) 109.4673
H(15) C(10) H(14) 109.4769
H(16) C(11) C(12) 124.5173
C(11) C(12) H(17) 126.1605
H(17) C(12) C(17) 126.1934
C(13) C(14) H(19) 119.6101
H(18) C(13) C(14) 120.6298
H(18) C(13) C(17) 120.6305
C(14) C(15) H(20) 118.4921
H(19) C(14) C(15) 119.6553
H(21) C(18) C(19) 124.2127
C(18) C(19) H(22) 126.7902
H(22) C(19) C(24) 126.8198
C(20) C(21) H(24) 119.8953
H(23) C(20) C(21) 121.4778
H(23) C(20) C(24) 121.4327
H(24) C(21) C(22) 119.8558
C(21) C(22) H(25) 117.2750
H(26) C(25) C(26) 124.7670
C(25) C(26) H(27) 125.8895
H(27) C(26) C(31) 125.8692
C(27) C(28) H(29) 120.6228
H(28) C(27) C(28) 120.4994
H(28) C(27) C(31) 120.5322
H(29) C(28) C(29) 120.6265
C(28) C(29) H(30) 117.2782

loop_
_geom_bond_atom_site_label_1
_geom_bond_atom_site_label_2
_geom_bond_distance
Ru(1) N(2) 2.116(7)
Ru(1) C(1) 2.254(8)
Ru(1) C(2) 2.182(8)
Ru(1) C(3) 2.167(7)
Ru(1) C(4) 2.178(8)
Ru(1) C(5) 2.259(8)
Ru(1) C(32) 1.870(9)
O(1) C(32) 1.15(1)
N(1) C(11) 1.400(9)
N(1) C(16) 1.38(1)
N(1) B(1) 1.55(1)
N(2) C(15) 1.36(1)
N(2) C(16) 1.34(1)
N(3) C(18) 1.40(1)
N(3) C(23) 1.37(1)
N(3) B(1) 1.54(1)
N(4) C(22) 1.34(1)
N(4) C(23) 1.35(1)
N(5) C(25) 1.39(1)
N(5) C(30) 1.38(1)
N(5) B(1) 1.53(1)
N(6) C(29) 1.35(1)
N(6) C(30) 1.35(1)
C(1) C(2) 1.44(1)
C(1) C(5) 1.40(1)
C(1) C(6) 1.51(1)
C(2) C(3) 1.44(1)
C(2) C(7) 1.50(1)
C(3) C(4) 1.42(1)
C(3) C(8) 1.54(1)
C(4) C(5) 1.43(1)
C(4) C(9) 1.49(1)
C(5) C(10) 1.49(1)
C(11) N(1) 1.400(9)
C(11) C(12) 1.34(1)
C(12) C(11) 1.34(1)
C(12) C(17) 1.41(1)
C(13) C(14) 1.37(1)
C(13) C(17) 1.40(1)
C(14) C(15) 1.39(1)
C(16) C(17) 1.42(1)
C(18) C(19) 1.36(1)
C(19) C(24) 1.42(1)
C(20) C(21) 1.37(1)
C(20) C(24) 1.40(1)
C(21) C(22) 1.40(1)
C(23) N(3) 1.37(1)
C(23) N(4) 1.35(1)
C(23) C(24) 1.43(1)
C(24) C(23) 1.43(1)
C(25) C(26) 1.37(1)
C(26) C(31) 1.41(1)
C(27) C(28) 1.37(1)
C(27) C(31) 1.39(1)
C(28) C(29) 1.41(2)
C(30) C(31) 1.43(1)
Ru(1) H(31) 1.8369
C(6) H(1) 0.9501
C(6) H(2) 0.9501
C(6) H(3) 0.9500
C(7) H(4) 0.9500
C(7) H(5) 0.9500
C(7) H(6) 0.9499
C(8) H(7) 0.9499
C(8) H(8) 0.9500
C(8) H(9) 0.9500
C(9) H(10) 0.9500
C(9) H(11) 0.9500
C(9) H(12) 0.9501
C(10) H(13) 0.9501
C(10) H(14) 0.9499
C(10) H(15) 0.9499
C(11) H(16) 0.9500
C(12) H(17) 0.9501
C(13) H(18) 0.9501
C(14) H(19) 0.9500
C(15) H(20) 0.9500
C(18) H(21) 0.9500
C(19) H(22) 0.9499
C(20) H(23) 0.9500
C(21) H(24) 0.9501
C(22) H(25) 0.9499
C(25) H(26) 0.9500
C(26) H(27) 0.9501
C(27) H(28) 0.9501
C(28) H(29) 0.9500
C(29) H(30) 0.9500
B(1) H(31) 1.1317
H(1) C(6) 0.9501
H(7) C(8) 0.9499
H(13) C(10) 0.9501
H(16) C(11) 0.9500

loop_
_geom_contact_atom_site_label_1
_geom_contact_atom_site_label_2
_geom_contact_distance
_geom_contact_site_symmetry_2
Ru(1) O(1) 3.009(6) .
Ru(1) N(1) 3.314(6) .
Ru(1) C(6) 3.373(9) .
Ru(1) C(7) 3.35(1) .
Ru(1) C(8) 3.332(9) .
Ru(1) C(9) 3.31(1) .
Ru(1) C(10) 3.37(1) .
Ru(1) C(15) 3.082(9) .
Ru(1) C(16) 3.040(8) .
Ru(1) B(1) 2.919(9) .
O(1) C(8) 3.45(1) .
O(1) C(20) 3.20(1) 55503
O(1) C(21) 3.30(1) 55503
O(1) C(27) 3.51(1) 54507
O(1) C(28) 3.44(1) 54507
N(1) N(2) 2.419(9) .
N(1) N(3) 2.565(9) .
N(1) N(4) 3.030(9) .
N(1) N(5) 2.605(9) .
N(1) N(6) 3.49(1) .
N(1) C(8) 3.55(1) 45508
N(1) C(12) 2.26(1) .
N(1) C(13) 3.56(1) .
N(1) C(15) 3.59(1) .
N(1) C(17) 2.27(1) .
N(1) C(23) 3.13(1) .
N(1) C(30) 3.40(1) .
N(2) N(4) 3.271(9) .
N(2) C(1) 3.34(1) .
N(2) C(2) 3.42(1) .
N(2) C(11) 3.53(1) .
N(2) C(12) 3.57(1) .
N(2) C(13) 2.83(1) .
N(2) C(14) 2.42(1) .
N(2) C(17) 2.46(1) .
N(2) C(32) 2.87(1) .
N(2) B(1) 3.07(1) .
N(3) N(4) 2.415(9) .
N(3) N(5) 2.528(9) .
N(3) N(6) 3.28(1) .
N(3) C(10) 3.50(1) .
N(3) C(11) 3.27(1) .
N(3) C(16) 3.48(1) .
N(3) C(19) 2.28(1) .
N(3) C(20) 3.58(1) .
N(3) C(22) 3.56(1) .
N(3) C(24) 2.28(1) .
N(3) C(25) 3.59(1) .
N(3) C(30) 3.16(1) .
N(4) C(16) 3.00(1) .
N(4) C(18) 3.52(1) .
N(4) C(19) 3.59(1) .
N(4) C(20) 2.87(1) .
N(4) C(21) 2.44(1) .
N(4) C(24) 2.46(1) .
N(4) B(1) 3.09(1) .
N(5) N(6) 2.42(1) .
N(5) C(11) 3.31(1) .
N(5) C(18) 2.93(1) .
N(5) C(26) 2.27(1) .
N(5) C(27) 3.58(1) .
N(5) C(29) 3.58(1) .
N(5) C(31) 2.30(1) .
N(6) C(11) 3.19(1) .
N(6) C(18) 3.32(1) .
N(6) C(25) 3.52(1) .
N(6) C(26) 3.57(1) .
N(6) C(27) 2.86(1) .
N(6) C(28) 2.46(1) .
N(6) C(31) 2.47(1) .
N(6) B(1) 3.09(1) .
C(1) C(3) 2.28(1) .
C(1) C(4) 2.30(1) .
C(1) C(7) 2.63(1) .
C(1) C(10) 2.57(1) .
C(1) C(24) 3.58(1) 55506
C(2) C(4) 2.34(1) .
C(2) C(5) 2.32(1) .
C(2) C(6) 2.61(1) .
C(2) C(8) 2.63(1) .
C(2) C(15) 3.60(1) .
C(2) C(20) 3.50(1) 55506
C(2) C(32) 3.35(1) .
C(3) C(5) 2.28(1) .
C(3) C(7) 2.63(1) .
C(3) C(9) 2.60(1) .
C(3) C(20) 3.51(1) 55506
C(3) C(21) 3.58(1) 55506
C(3) C(32) 2.88(1) .
C(4) C(8) 2.64(1) .
C(4) C(10) 2.60(1) .
C(4) C(21) 3.52(1) 55506
C(4) C(32) 3.24(1) .
C(5) C(6) 2.60(1) .
C(5) C(9) 2.61(1) .
C(6) C(7) 3.20(2) .
C(6) C(10) 3.15(2) .
C(7) C(8) 3.20(2) .
C(7) C(15) 3.59(1) .
C(7) C(18) 3.58(1) 54502
C(8) N(1) 3.55(1) 55508
C(8) C(9) 3.22(2) .
C(8) C(11) 3.58(1) 55508
C(8) C(32) 3.18(1) .
C(9) C(10) 3.19(2) .
C(9) C(31) 3.43(1) 55508
C(10) C(12) 3.45(1) 55506
C(10) C(23) 3.42(1) .
C(11) N(2) 3.53(1) .
C(11) N(3) 3.27(1) .
C(11) N(5) 3.31(1) .
C(11) N(6) 3.19(1) .
C(11) C(8) 3.58(1) 45508
C(11) C(16) 2.22(1) .
C(11) C(17) 2.22(1) .
C(11) C(30) 3.59(1) .
C(11) B(1) 2.63(1) .
C(12) C(10) 3.45(1) 45506
C(12) C(13) 2.61(1) .
C(12) C(16) 2.27(1) .
C(13) C(15) 2.40(1) .
C(13) C(16) 2.39(1) .
C(14) C(16) 2.68(1) .
C(14) C(17) 2.38(1) .
C(15) C(16) 2.28(1) .
C(15) C(17) 2.76(1) .
C(16) C(11) 2.22(1) .
C(16) C(32) 3.50(1) .
C(16) B(1) 2.60(1) .
C(17) C(11) 2.22(1) .
C(18) C(7) 3.58(1) 55502
C(18) C(23) 2.22(1) .
C(18) C(24) 2.23(1) .
C(18) C(30) 3.18(1) .
C(18) B(1) 2.61(1) .
C(19) C(20) 2.61(1) .
C(19) C(23) 2.28(1) .
C(20) O(1) 3.20(1) 55403
C(20) C(2) 3.50(1) 45506
C(20) C(3) 3.51(1) 45506
C(20) C(22) 2.40(1) .
C(20) C(23) 2.42(1) .
C(21) O(1) 3.30(1) 55403
C(21) C(3) 3.58(1) 45506
C(21) C(4) 3.52(1) 45506
C(21) C(23) 2.69(1) .
C(21) C(24) 2.36(1) .
C(22) C(23) 2.25(1) .
C(22) C(24) 2.71(1) .
C(23) N(1) 3.13(1) .
C(23) C(10) 3.42(1) .
C(23) C(18) 2.22(1) .
C(23) C(19) 2.28(1) .
C(23) C(20) 2.42(1) .
C(23) C(21) 2.69(1) .
C(23) C(22) 2.25(1) .
C(23) B(1) 2.61(1) .
C(24) C(1) 3.58(1) 45506
C(25) C(30) 2.22(1) .
C(25) C(31) 2.25(1) .
C(25) C(32) 3.51(1) .
C(25) B(1) 2.60(1) .
C(26) C(27) 2.61(1) .
C(26) C(30) 2.26(1) .
C(27) O(1) 3.51(1) 55507
C(27) C(29) 2.40(1) .
C(27) C(30) 2.41(1) .
C(28) O(1) 3.44(1) 55507
C(28) C(30) 2.71(1) .
C(28) C(31) 2.38(1) .
C(29) C(30) 2.26(1) .
C(29) C(31) 2.73(1) .
C(30) C(11) 3.59(1) .
C(30) B(1) 2.62(1) .
C(31) C(9) 3.43(1) 45508
C(32) B(1) 3.51(1) .
B(1) C(11) 2.63(1) .
B(1) C(23) 2.61(1) .
Ru(1) H(3) 3.3554 .
Ru(1) H(6) 3.3705 .
Ru(1) H(9) 3.3343 .
Ru(1) H(12) 3.3154 .
Ru(1) H(15) 3.3586 .
Ru(1) H(20) 3.1234 .
Ru(1) H(26) 3.2834 .
O(1) H(7) 3.5205 .
O(1) H(8) 2.8601 45508
O(1) H(9) 2.8362 .
O(1) H(17) 3.3889 55508
O(1) H(23) 2.5555 55503
O(1) H(24) 2.7582 55503
O(1) H(26) 3.1587 .
O(1) H(28) 3.0489 54507
O(1) H(29) 2.9014 54507
N(1) H(7) 3.0089 45508
N(1) H(8) 3.5995 45508
N(1) H(9) 3.4880 45508
N(1) H(16) 2.0910 .
N(1) H(17) 3.1761 .
N(1) H(31) 2.1216 .
N(2) H(3) 3.2277 .
N(2) H(6) 3.4236 .
N(2) H(19) 3.2588 .
N(2) H(20) 1.9922 .
N(2) H(28) 3.2190 54507
N(2) H(31) 2.5677 .
N(3) H(2) 3.0609 45506
N(3) H(13) 3.5727 .
N(3) H(15) 2.7349 .
N(3) H(16) 3.3736 .
N(3) H(21) 2.0841 .
N(3) H(22) 3.1970 .
N(3) H(31) 2.1343 .
N(4) H(3) 2.8310 .
N(4) H(13) 3.3832 .
N(4) H(14) 3.1186 45506
N(4) H(24) 3.2706 .
N(4) H(25) 1.9625 .
N(4) H(31) 3.2145 .
N(5) H(7) 3.1681 45508
N(5) H(11) 3.5808 45508
N(5) H(16) 3.2363 .
N(5) H(21) 2.6627 .
N(5) H(26) 2.0837 .
N(5) H(27) 3.1802 .
N(5) H(31) 2.1772 .
N(6) H(2) 2.9590 45506
N(6) H(12) 3.5677 45508
N(6) H(16) 2.4573 .
N(6) H(21) 3.0327 .
N(6) H(29) 3.2960 .
N(6) H(30) 1.9777 .
C(1) H(1) 2.0344 .
C(1) H(2) 2.0343 .
C(1) H(3) 2.0341 .
C(1) H(4) 3.3671 .
C(1) H(5) 2.8254 .
C(1) H(6) 2.9328 .
C(1) H(13) 2.6307 .
C(1) H(14) 3.1455 .
C(1) H(15) 3.1767 .
C(1) H(20) 3.3370 .
C(1) H(31) 3.4709 .
C(2) H(1) 2.6570 .
C(2) H(2) 3.2139 .
C(2) H(3) 3.1849 .
C(2) H(4) 2.0273 .
C(2) H(5) 2.0270 .
C(2) H(6) 2.0269 .
C(2) H(7) 3.3826 .
C(2) H(8) 2.8642 .
C(2) H(9) 2.8759 .
C(2) H(20) 3.0335 .
C(2) H(23) 3.4972 55506
C(3) H(4) 2.6946 .
C(3) H(5) 3.1953 .
C(3) H(6) 3.2361 .
C(3) H(7) 2.0646 .
C(3) H(8) 2.0663 .
C(3) H(9) 2.0659 .
C(3) H(10) 3.3392 .
C(3) H(11) 2.8298 .
C(3) H(12) 2.8643 .
C(3) H(23) 3.4821 55506
C(3) H(24) 3.5825 55506
C(4) H(7) 2.7087 .
C(4) H(8) 3.2121 .
C(4) H(9) 3.2410 .
C(4) H(10) 2.0166 .
C(4) H(11) 2.0179 .
C(4) H(12) 2.0187 .
C(4) H(13) 3.3480 .
C(4) H(14) 2.8555 .
C(4) H(15) 2.8392 .
C(4) H(24) 3.5534 55506
C(4) H(26) 3.4916 .
C(4) H(31) 3.1129 .
C(5) H(1) 3.3389 .
C(5) H(2) 2.8278 .
C(5) H(3) 2.8637 .
C(5) H(10) 2.6669 .
C(5) H(11) 3.1531 .
C(5) H(12) 3.2335 .
C(5) H(13) 2.0131 .
C(5) H(14) 2.0142 .
C(5) H(15) 2.0150 .
C(5) H(31) 2.9528 .
C(6) H(5) 3.1001 .
C(6) H(6) 3.2325 .
C(6) H(13) 2.7192 .
C(6) H(20) 3.2923 .
C(6) H(30) 3.5792 55506
C(7) H(1) 2.7637 .
C(7) H(8) 3.1281 .
C(7) H(9) 3.1848 .
C(7) H(20) 2.7547 .
C(7) H(21) 2.7557 54502
C(7) H(23) 3.5615 55506
C(8) H(4) 2.7638 .
C(8) H(11) 3.1470 .
C(8) H(12) 3.2085 .
C(8) H(23) 3.5710 55506
C(9) H(7) 2.8066 .
C(9) H(14) 3.1431 .
C(9) H(15) 3.1618 .
C(9) H(19) 3.3703 55502
C(9) H(24) 3.5873 55506
C(9) H(26) 3.0809 .
C(10) H(2) 3.0817 .
C(10) H(3) 3.1638 .
C(10) H(10) 2.7667 .
C(10) H(17) 3.3183 55506
C(10) H(19) 3.5356 55502
C(10) H(31) 3.2901 .
C(11) H(2) 3.3344 45506
C(11) H(7) 3.0720 45508
C(11) H(9) 3.2651 45508
C(11) H(13) 3.0273 45506
C(11) H(14) 3.5366 45506
C(11) H(17) 2.0530 .
C(11) H(31) 3.4558 .
C(12) H(9) 3.2982 45508
C(12) H(13) 2.9145 45506
C(12) H(14) 3.1370 45506
C(12) H(16) 2.0383 .
C(12) H(18) 2.9182 .
C(12) H(23) 3.5648 45506
C(12) H(29) 3.4592 44502
C(13) H(17) 3.0013 .
C(13) H(19) 2.0177 .
C(13) H(20) 3.2464 .
C(13) H(25) 3.1497 55505
C(13) H(27) 3.4578 54507
C(13) H(30) 3.2826 44502
C(14) H(10) 3.2641 54502
C(14) H(18) 2.0276 .
C(14) H(20) 2.0260 .
C(14) H(25) 3.1047 55505
C(14) H(28) 3.5079 54507
C(15) H(1) 3.4078 .
C(15) H(3) 3.3258 .
C(15) H(6) 2.8286 .
C(15) H(10) 3.4850 54502
C(15) H(18) 3.2632 .
C(15) H(19) 2.0376 .
C(15) H(28) 3.0675 54507
C(16) H(16) 3.1383 .
C(16) H(17) 3.1883 .
C(16) H(18) 3.2634 .
C(16) H(20) 3.1396 .
C(16) H(31) 2.6349 .
C(17) H(9) 3.5651 45508
C(17) H(14) 3.4840 45506
C(17) H(16) 3.1390 .
C(17) H(17) 2.1147 .
C(17) H(18) 2.0515 .
C(17) H(19) 3.2436 .
C(18) H(2) 3.2416 45506
C(18) H(5) 2.9484 55502
C(18) H(6) 3.4557 55502
C(18) H(15) 2.7970 .
C(18) H(22) 2.0764 .
C(18) H(22) 3.3275 56505
C(18) H(31) 3.1440 .
C(19) H(2) 3.4609 45506
C(19) H(5) 3.4129 55502
C(19) H(5) 3.1417 45506
C(19) H(15) 3.0418 .
C(19) H(21) 2.0536 .
C(19) H(22) 3.2110 56505
C(19) H(23) 2.9157 .
C(20) H(5) 3.4480 45506
C(20) H(8) 3.3927 45506
C(20) H(13) 3.5171 .
C(20) H(17) 2.9413 55506
C(20) H(22) 2.9979 .
C(20) H(24) 2.0148 .
C(20) H(25) 3.2372 .
C(21) H(11) 3.2727 45506
C(21) H(16) 3.5755 55506
C(21) H(23) 2.0300 .
C(21) H(25) 2.0236 .
C(22) H(3) 2.8498 .
C(22) H(11) 3.5431 45506
C(22) H(14) 3.2113 45506
C(22) H(18) 3.5060 55505
C(22) H(19) 3.2275 55505
C(22) H(23) 3.2693 .
C(22) H(24) 2.0496 .
C(23) H(2) 3.1634 45506
C(23) H(13) 3.1128 .
C(23) H(15) 2.9028 .
C(23) H(21) 3.1274 .
C(23) H(22) 3.2064 .
C(23) H(23) 3.2979 .
C(23) H(25) 3.1088 .
C(23) H(31) 2.9273 .
C(24) H(2) 3.4029 45506
C(24) H(5) 3.3271 45506
C(24) H(13) 3.2105 .
C(24) H(15) 3.1094 .
C(24) H(17) 3.3640 55506
C(24) H(21) 3.1486 .
C(24) H(22) 2.1330 .
C(24) H(23) 2.0636 .
C(24) H(24) 3.2297 .
C(25) H(4) 3.5954 55502
C(25) H(11) 3.3208 45508
C(25) H(12) 3.1985 .
C(25) H(21) 3.3018 .
C(25) H(24) 3.5486 55503
C(25) H(27) 2.0741 .
C(25) H(31) 2.6974 .
C(26) H(4) 3.0082 55502
C(26) H(11) 2.8963 45508
C(26) H(26) 2.0640 .
C(26) H(28) 2.9129 .
C(27) H(4) 3.4629 55502
C(27) H(8) 3.5864 55502
C(27) H(11) 3.3849 45508
C(27) H(12) 3.3353 45508
C(27) H(27) 2.9943 .
C(27) H(29) 2.0288 .
C(27) H(30) 3.2386 .
C(28) H(12) 3.5651 45508
C(28) H(23) 3.5259 56505
C(28) H(27) 3.3403 45508
C(28) H(28) 2.0277 .
C(28) H(30) 2.0322 .
C(29) H(2) 3.5722 45506
C(29) H(16) 3.4782 .
C(29) H(18) 3.4311 45502
C(29) H(27) 3.4027 45508
C(29) H(28) 3.2644 .
C(29) H(29) 2.0657 .
C(30) H(7) 3.4747 45508
C(30) H(11) 3.3168 45508
C(30) H(12) 3.3347 45508
C(30) H(16) 3.1365 .
C(30) H(21) 2.6915 .
C(30) H(26) 3.1345 .
C(30) H(27) 3.1805 .
C(30) H(28) 3.2792 .
C(30) H(30) 3.1211 .
C(30) H(31) 3.4863 .
C(31) H(4) 3.0614 55502
C(31) H(11) 2.8855 45508
C(31) H(12) 3.2314 45508
C(31) H(21) 3.3656 .
C(31) H(26) 3.1674 .
C(31) H(27) 2.1133 .
C(31) H(28) 2.0437 .
C(31) H(29) 3.2458 .
C(32) H(7) 3.4037 .
C(32) H(8) 3.1971 45508
C(32) H(9) 2.7610 .
C(32) H(12) 3.4433 .
C(32) H(26) 2.8710 .
C(32) H(28) 3.0476 54507
C(32) H(29) 3.3328 54507
C(32) H(31) 2.7283 .
B(1) H(7) 3.5814 45508
B(1) H(15) 3.3071 .
B(1) H(16) 2.9009 .
B(1) H(21) 2.8631 .
B(1) H(26) 2.8628 .
H(1) C(1) 2.0344 .
H(1) C(2) 2.6570 .
H(1) C(5) 3.3389 .
H(1) C(7) 2.7637 .
H(1) C(15) 3.4078 .
H(2) N(3) 3.0609 55506
H(2) N(6) 2.9590 55506
H(2) C(11) 3.3344 55506
H(2) C(18) 3.2416 55506
H(2) C(19) 3.4609 55506
H(2) C(23) 3.1634 55506
H(2) C(24) 3.4029 55506
H(2) C(29) 3.5722 55506
H(4) C(25) 3.5954 54502
H(4) C(26) 3.0082 54502
H(4) C(27) 3.4629 54502
H(4) C(31) 3.0614 54502
H(5) C(18) 2.9484 54502
H(5) C(19) 3.4129 54502
H(5) C(19) 3.1417 55506
H(5) C(20) 3.4480 55506
H(5) C(24) 3.3271 55506
H(6) C(18) 3.4557 54502
H(7) O(1) 3.5205 .
H(7) N(1) 3.0089 55508
H(7) N(5) 3.1681 55508
H(7) C(2) 3.3826 .
H(7) C(3) 2.0646 .
H(7) C(4) 2.7087 .
H(7) C(9) 2.8066 .
H(7) C(11) 3.0720 55508
H(7) C(30) 3.4747 55508
H(7) C(32) 3.4037 .
H(7) B(1) 3.5814 55508
H(8) O(1) 2.8601 55508
H(8) N(1) 3.5995 55508
H(8) C(20) 3.3927 55506
H(8) C(27) 3.5864 54502
H(8) C(32) 3.1971 55508
H(9) N(1) 3.4880 55508
H(9) C(11) 3.2651 55508
H(9) C(12) 3.2982 55508
H(9) C(17) 3.5651 55508
H(10) C(14) 3.2641 55502
H(10) C(15) 3.4850 55502
H(11) N(5) 3.5808 55508
H(11) C(21) 3.2727 55506
H(11) C(22) 3.5431 55506
H(11) C(25) 3.3208 55508
H(11) C(26) 2.8963 55508
H(11) C(27) 3.3849 55508
H(11) C(30) 3.3168 55508
H(11) C(31) 2.8855 55508
H(12) N(6) 3.5677 55508
H(12) C(27) 3.3353 55508
H(12) C(28) 3.5651 55508
H(12) C(30) 3.3347 55508
H(12) C(31) 3.2314 55508
H(13) N(3) 3.5727 .
H(13) N(4) 3.3832 .
H(13) C(1) 2.6307 .
H(13) C(4) 3.3480 .
H(13) C(5) 2.0131 .
H(13) C(6) 2.7192 .
H(13) C(11) 3.0273 55506
H(13) C(12) 2.9145 55506
H(13) C(20) 3.5171 .
H(13) C(23) 3.1128 .
H(13) C(24) 3.2105 .
H(14) N(4) 3.1186 55506
H(14) C(11) 3.5366 55506
H(14) C(12) 3.1370 55506
H(14) C(17) 3.4840 55506
H(14) C(22) 3.2113 55506
H(15) C(23) 2.9028 .
H(16) N(1) 2.0910 .
H(16) N(3) 3.3736 .
H(16) N(5) 3.2363 .
H(16) N(6) 2.4573 .
H(16) C(12) 2.0383 .
H(16) C(16) 3.1383 .
H(16) C(17) 3.1390 .
H(16) C(21) 3.5755 45506
H(16) C(29) 3.4782 .
H(16) C(30) 3.1365 .
H(16) B(1) 2.9009 .
H(17) O(1) 3.3889 45508
H(17) C(10) 3.3183 45506
H(17) C(11) 2.0530 .
H(17) C(20) 2.9413 45506
H(17) C(24) 3.3640 45506
H(18) C(22) 3.5060 55505
H(18) C(29) 3.4311 44502
H(19) C(9) 3.3703 54502
H(19) C(10) 3.5356 54502
H(19) C(22) 3.2275 55505
H(21) C(7) 2.7557 55502
H(21) C(23) 3.1274 .
H(22) C(18) 3.3275 56505
H(22) C(19) 3.2110 56505
H(22) C(23) 3.2064 .
H(23) O(1) 2.5555 55403
H(23) C(2) 3.4972 45506
H(23) C(3) 3.4821 45506
H(23) C(7) 3.5615 45506
H(23) C(8) 3.5710 45506
H(23) C(12) 3.5648 55506
H(23) C(23) 3.2979 .
H(23) C(28) 3.5259 56505
H(24) O(1) 2.7582 55403
H(24) C(3) 3.5825 45506
H(24) C(4) 3.5534 45506
H(24) C(9) 3.5873 45506
H(24) C(25) 3.5486 55403
H(25) C(13) 3.1497 55505
H(25) C(14) 3.1047 55505
H(25) C(23) 3.1088 .
H(27) C(13) 3.4578 55507
H(27) C(28) 3.3403 55508
H(27) C(29) 3.4027 55508
H(28) O(1) 3.0489 55507
H(28) N(2) 3.2190 55507
H(28) C(14) 3.5079 55507
H(28) C(15) 3.0675 55507
H(28) C(32) 3.0476 55507
H(29) O(1) 2.9014 55507
H(29) C(12) 3.4592 45502
H(29) C(32) 3.3328 55507
H(30) C(6) 3.5792 45506
H(30) C(13) 3.2826 45502
H(31) C(11) 3.4558 .
H(31) C(23) 2.9273 .
